data_7057760
loop_
_publ_author_name
'Biancalana, Lorenzo'
'Batchelor, Lucinda K.'
'Dyson, Paul J.'
'Zacchini, Stefano'
'Schoch, Silvia'
'Pampaloni, Guido'
'Marchetti, Fabio'

_publ_section_title
;
 \a-Diimine homologues of cisplatin: synthesis, speciation in DMSO/water
 and cytotoxicity
;
_journal_issue 21
_journal_name_full 'New Journal of Chemistry'
_journal_page_first 17453
_journal_paper_doi 10.1039/C8NJ04195D
_journal_volume 42
_journal_year 2018
_chemical_formula_sum 'C18 H20 Cl2 N2 O3 Pt'
_chemical_formula_weight 578.35
_space_group_crystal_system orthorhombic
_space_group_IT_number 61
_space_group_name_Hall '-P 2ac 2ab'
_space_group_name_H-M_alt 'P b c a'
_symmetry_space_group_name_Hall '-P 2ac 2ab'
_symmetry_space_group_name_H-M 'P b c a'
_atom_sites_solution_hydrogens geom
_audit_creation_method SHELXL-2014/7
_audit_update_record
;
2018-06-25 deposited with the CCDC.
2018-09-27 downloaded from the CCDC.
;
_cell_angle_alpha 90
_cell_angle_beta 90
_cell_angle_gamma 90
_cell_formula_units_Z 8
_cell_length_a 10.5760(4)
_cell_length_b 14.2795(6)
_cell_length_c 24.2119(10)
_cell_measurement_reflns_used 9912
_cell_measurement_temperature 100(2)
_cell_measurement_theta_max 26.357
_cell_measurement_theta_min 2.5395
_cell_volume 3656.5(3)
_computing_cell_refinement 'APEX3 (Bruker AXS, 2015)'
_computing_data_collection 'APEX3 (Bruker AXS, 2015)'
_computing_data_reduction 'SAINT (Bruker AXS, 2015)'
_computing_molecular_graphics 'ORTEPIII (Johnson, 1996)'
_computing_publication_material 'XCIF 2014/2 (Bruker AXS, 2014)'
_computing_structure_refinement 'SHELXL-2014/7 (Sheldrick, 2014)'
_computing_structure_solution 'SHELXT (Sheldrick, 2015)'
_diffrn_ambient_temperature 100(2)
_diffrn_measured_fraction_theta_full 1.000
_diffrn_measured_fraction_theta_max 1.000
_diffrn_measurement_device_type 'CCD area detector'
_diffrn_measurement_method 'phi and omega scans'
_diffrn_radiation_type MoK\a
_diffrn_radiation_wavelength 0.71073
_diffrn_reflns_av_R_equivalents 0.0906
_diffrn_reflns_av_unetI/netI 0.0364
_diffrn_reflns_Laue_measured_fraction_full 1.000
_diffrn_reflns_Laue_measured_fraction_max 1.000
_diffrn_reflns_limit_h_max 12
_diffrn_reflns_limit_h_min -12
_diffrn_reflns_limit_k_max 16
_diffrn_reflns_limit_k_min -16
_diffrn_reflns_limit_l_max 28
_diffrn_reflns_limit_l_min -28
_diffrn_reflns_number 41664
_diffrn_reflns_point_group_measured_fraction_full 1.000
_diffrn_reflns_point_group_measured_fraction_max 1.000
_diffrn_reflns_theta_full 25.026
_diffrn_reflns_theta_max 25.026
_diffrn_reflns_theta_min 1.682
_diffrn_source 'fine-focus sealed tube'
_exptl_absorpt_coefficient_mu 7.988
_exptl_absorpt_correction_T_max 0.5624
_exptl_absorpt_correction_T_min 0.3887
_exptl_absorpt_correction_type empirical
_exptl_absorpt_process_details
; 
 Data were corrected for Lorentz polarization and absorption
 effects (empirical absorption correction SADABS).
 R(int) =  0.1370 (selected reflections only, before parameter refinement)
 R(int) =  0.0641 (selected reflections only, after parameter refinement)
;
_exptl_crystal_colour red
_exptl_crystal_density_diffrn 2.101
_exptl_crystal_description plate
_exptl_crystal_F_000 2224
_exptl_crystal_size_max 0.150
_exptl_crystal_size_mid 0.130
_exptl_crystal_size_min 0.110
_refine_diff_density_max 1.943
_refine_diff_density_min -3.032
_refine_diff_density_rms 0.218
_refine_ls_extinction_method none
_refine_ls_goodness_of_fit_ref 1.221
_refine_ls_hydrogen_treatment constr
_refine_ls_matrix_type full
_refine_ls_number_parameters 283
_refine_ls_number_reflns 3234
_refine_ls_number_restraints 178
_refine_ls_restrained_S_all 1.192
_refine_ls_R_factor_all 0.0811
_refine_ls_R_factor_gt 0.0653
_refine_ls_shift/su_max 0.001
_refine_ls_shift/su_mean 0.000
_refine_ls_structure_factor_coef Fsqd
_refine_ls_weighting_details 'w=1/[\s^2^(Fo^2^)+(0.0147P)^2^+104.7840P] where P=(Fo^2^+2Fc^2^)/3'
_refine_ls_weighting_scheme calc
_refine_ls_wR_factor_gt 0.1052
_refine_ls_wR_factor_ref 0.1096
_reflns_Friedel_coverage 0.000
_reflns_number_gt 2685
_reflns_number_total 3234
_reflns_threshold_expression 'I > 2\s(I)'
_cod_data_source_file c8nj04195d2.cif
_cod_data_source_block 4
_cod_depositor_comments 'Adding full bibliography for 7057760--7057761.cif.'
_cod_database_code 7057760
_shelx_shelxl_version_number 2014/7
_shelx_space_group_comment
;
The symmetry employed for this shelxl refinement is uniquely defined
by the following loop, which should always be used as a source of
symmetry information in preference to the above space-group names.
They are only intended as comments.
;
_shelx_estimated_absorpt_t_min 0.380
_shelx_estimated_absorpt_t_max 0.474

loop_
_space_group_symop_operation_xyz
'x, y, z'
'-x+1/2, -y, z+1/2'
'-x, y+1/2, -z+1/2'
'x+1/2, -y+1/2, -z'
'-x, -y, -z'
'x-1/2, y, -z-1/2'
'x, -y-1/2, z-1/2'
'-x-1/2, y-1/2, z'

loop_
_atom_site_label
_atom_site_type_symbol
_atom_site_fract_x
_atom_site_fract_y
_atom_site_fract_z
_atom_site_U_iso_or_equiv
_atom_site_adp_type
_atom_site_occupancy
_atom_site_site_symmetry_order
_atom_site_calc_flag
_atom_site_refinement_flags_posn
_atom_site_refinement_flags_adp
_atom_site_refinement_flags_occupancy
_atom_site_disorder_assembly
_atom_site_disorder_group
Pt1 Pt 0.69083(4) 0.53096(3) 0.52679(2) 0.01746(14) Uani 1 1 d . . . . .
Cl1 Cl 0.8239(3) 0.60025(19) 0.46457(11) 0.0236(7) Uani 1 1 d . . . . .
Cl2 Cl 0.6532(3) 0.6773(2) 0.56155(14) 0.0263(7) Uani 1 1 d . . . . .
N1 N 0.5725(9) 0.4608(7) 0.5779(4) 0.020(2) Uani 1 1 d . . . . .
N2 N 0.7006(9) 0.4008(6) 0.4936(3) 0.0116(19) Uani 1 1 d . U . . .
O1 O 0.3473(9) 0.5971(8) 0.7688(4) 0.040(3) Uani 1 1 d . . . . .
H1 H 0.3939 0.6369 0.7843 0.060 Uiso 1 1 calc R U . . .
O2 O 1.0025(9) 0.2750(7) 0.3219(4) 0.030(2) Uani 1 1 d . . . . .
H2 H 0.9631 0.2369 0.3018 0.046 Uiso 1 1 calc R U . . .
C1 C 0.5456(12) 0.3777(8) 0.5604(5) 0.023(3) Uani 1 1 d . . . . .
H1A H 0.4819 0.3407 0.5774 0.028 Uiso 1 1 calc R U . . .
C2 C 0.6170(12) 0.3443(8) 0.5141(5) 0.022(3) Uani 1 1 d . . . . .
H2A H 0.6036 0.2836 0.4992 0.026 Uiso 1 1 calc R U . . .
C3 C 0.5132(12) 0.4952(8) 0.6275(5) 0.019(3) Uani 1 1 d . . . . .
C4 C 0.5857(11) 0.5504(8) 0.6629(5) 0.022(3) Uani 1 1 d . . . . .
H4 H 0.6706 0.5661 0.6540 0.026 Uiso 1 1 calc R U . . .
C5 C 0.5316(13) 0.5815(10) 0.7110(5) 0.030(3) Uani 1 1 d . . . . .
H5 H 0.5811 0.6163 0.7365 0.036 Uiso 1 1 calc R U . . .
C6 C 0.4067(12) 0.5633(9) 0.7231(5) 0.023(3) Uani 1 1 d . . . . .
C7 C 0.3380(12) 0.5081(8) 0.6880(5) 0.024(3) Uani 1 1 d . U . . .
H7 H 0.2530 0.4927 0.6969 0.029 Uiso 1 1 calc R U . . .
C8 C 0.3901(12) 0.4749(9) 0.6406(5) 0.026(3) Uani 1 1 d . . . . .
H8 H 0.3409 0.4374 0.6163 0.031 Uiso 1 1 calc R U . . .
C9 C 0.7768(10) 0.3694(8) 0.4490(5) 0.015(2) Uani 1 1 d . U . . .
C10 C 0.9045(12) 0.3868(8) 0.4492(5) 0.023(3) Uani 1 1 d . . . . .
H10 H 0.9411 0.4212 0.4788 0.027 Uiso 1 1 calc R U . . .
C11 C 0.9808(12) 0.3541(7) 0.4064(5) 0.020(3) Uani 1 1 d . . . . .
H11 H 1.0696 0.3643 0.4069 0.024 Uiso 1 1 calc R U . . .
C12 C 0.9244(12) 0.3064(8) 0.3629(5) 0.023(3) Uani 1 1 d . . . . .
C13 C 0.7965(13) 0.2902(8) 0.3621(5) 0.024(3) Uani 1 1 d . . . . .
H13 H 0.7595 0.2568 0.3323 0.028 Uiso 1 1 calc R U . . .
C14 C 0.7219(12) 0.3225(8) 0.4045(5) 0.024(3) Uani 1 1 d . . . . .
H14 H 0.6331 0.3129 0.4036 0.029 Uiso 1 1 calc R U . . .
O21 O 0.906(2) 0.1779(19) 0.2381(8) 0.053(6) Uani 0.73(4) 1 d D U P A 1
C22 C 0.817(3) 0.174(2) 0.1951(12) 0.064(7) Uani 0.73(4) 1 d D U P A 1
H22A H 0.7360 0.1490 0.2099 0.077 Uiso 0.73(4) 1 calc R U P A 1
H22B H 0.8006 0.2380 0.1812 0.077 Uiso 0.73(4) 1 calc R U P A 1
C23 C 0.856(3) 0.118(2) 0.1516(14) 0.072(7) Uani 0.73(4) 1 d D U P A 1
H23A H 0.8351 0.1477 0.1158 0.086 Uiso 0.73(4) 1 calc R U P A 1
H23B H 0.8148 0.0558 0.1533 0.086 Uiso 0.73(4) 1 calc R U P A 1
C24 C 0.991(3) 0.110(3) 0.1586(13) 0.081(8) Uani 0.73(4) 1 d D U P A 1
H24A H 1.0352 0.1473 0.1302 0.097 Uiso 0.73(4) 1 calc R U P A 1
H24B H 1.0170 0.0437 0.1548 0.097 Uiso 0.73(4) 1 calc R U P A 1
C25 C 1.022(2) 0.1457(19) 0.2153(12) 0.048(6) Uani 0.73(4) 1 d D U P A 1
H25A H 1.0580 0.0950 0.2384 0.057 Uiso 0.73(4) 1 calc R U P A 1
H25B H 1.0840 0.1975 0.2131 0.057 Uiso 0.73(4) 1 calc R U P A 1
O31 O 0.934(7) 0.191(6) 0.231(2) 0.060(11) Uani 0.27(4) 1 d D U P A 2
C32 C 0.812(6) 0.200(6) 0.208(3) 0.066(11) Uani 0.27(4) 1 d D U P A 2
H32A H 0.7481 0.1851 0.2369 0.080 Uiso 0.27(4) 1 calc R U P A 2
H32B H 0.7980 0.2649 0.1957 0.080 Uiso 0.27(4) 1 calc R U P A 2
C33 C 0.795(6) 0.140(6) 0.164(3) 0.064(12) Uani 0.27(4) 1 d D U P A 2
H33A H 0.7369 0.1667 0.1361 0.076 Uiso 0.27(4) 1 calc R U P A 2
H33B H 0.7615 0.0783 0.1761 0.076 Uiso 0.27(4) 1 calc R U P A 2
C34 C 0.922(9) 0.130(7) 0.141(3) 0.068(11) Uani 0.27(4) 1 d D U P A 2
H34A H 0.9339 0.1724 0.1096 0.082 Uiso 0.27(4) 1 calc R U P A 2
H34B H 0.9363 0.0645 0.1288 0.082 Uiso 0.27(4) 1 calc R U P A 2
C35 C 1.010(5) 0.154(7) 0.188(4) 0.065(10) Uani 0.27(4) 1 d D U P A 2
H35A H 1.0563 0.0981 0.2006 0.078 Uiso 0.27(4) 1 calc R U P A 2
H35B H 1.0727 0.2016 0.1754 0.078 Uiso 0.27(4) 1 calc R U P A 2

loop_
_atom_site_aniso_label
_atom_site_aniso_U_11
_atom_site_aniso_U_22
_atom_site_aniso_U_33
_atom_site_aniso_U_23
_atom_site_aniso_U_13
_atom_site_aniso_U_12
Pt1 0.0233(2) 0.0107(2) 0.0183(2) 0.0009(2) -0.0041(2) -0.0047(2)
Cl1 0.0309(17) 0.0181(13) 0.0217(15) 0.0018(12) -0.0032(13) -0.0079(13)
Cl2 0.0293(17) 0.0111(14) 0.0384(19) -0.0044(13) 0.0032(14) -0.0044(12)
N1 0.025(5) 0.017(5) 0.019(5) 0.003(5) 0.001(4) -0.004(5)
N2 0.019(4) 0.011(3) 0.005(3) -0.003(3) -0.002(3) 0.000(3)
O1 0.024(5) 0.067(8) 0.028(5) -0.013(5) 0.007(4) -0.004(5)
O2 0.036(5) 0.034(5) 0.022(5) -0.002(4) -0.003(4) 0.000(4)
C1 0.033(7) 0.010(6) 0.026(7) 0.006(5) 0.001(6) -0.012(5)
C2 0.034(7) 0.016(6) 0.016(7) 0.005(5) -0.003(5) 0.004(6)
C3 0.029(7) 0.014(6) 0.014(6) 0.003(5) 0.003(5) 0.001(5)
C4 0.014(6) 0.016(7) 0.036(7) 0.001(5) 0.006(6) 0.000(5)
C5 0.029(8) 0.039(8) 0.022(7) -0.012(6) -0.006(6) -0.002(7)
C6 0.025(7) 0.025(7) 0.020(6) -0.001(5) 0.003(6) 0.006(6)
C7 0.020(5) 0.023(4) 0.029(5) 0.002(4) 0.001(4) -0.003(4)
C8 0.028(7) 0.024(7) 0.025(7) 0.001(6) -0.012(6) -0.007(6)
C9 0.017(4) 0.011(4) 0.018(4) 0.003(3) -0.003(4) 0.003(3)
C10 0.026(7) 0.015(6) 0.027(7) -0.008(5) -0.002(6) 0.002(5)
C11 0.031(7) 0.006(5) 0.022(7) 0.008(5) -0.005(6) -0.001(5)
C12 0.034(8) 0.020(6) 0.014(6) 0.005(5) 0.002(6) 0.002(6)
C13 0.041(8) 0.013(6) 0.017(6) 0.000(5) -0.006(6) 0.007(6)
C14 0.031(8) 0.026(7) 0.014(6) 0.007(5) -0.008(5) -0.005(6)
O21 0.073(13) 0.045(11) 0.041(10) 0.003(8) -0.008(9) -0.012(9)
C22 0.094(14) 0.058(15) 0.039(13) -0.015(11) -0.009(13) -0.009(13)
C23 0.083(18) 0.063(14) 0.069(14) 0.005(12) -0.017(15) 0.001(14)
C24 0.065(16) 0.113(18) 0.065(16) -0.025(15) 0.006(14) 0.002(15)
C25 0.034(11) 0.066(13) 0.044(14) 0.005(12) 0.000(11) -0.016(10)
O31 0.077(19) 0.053(19) 0.051(18) -0.003(17) 0.007(17) 0.000(18)
C32 0.083(19) 0.06(2) 0.05(2) -0.006(18) -0.008(19) 0.001(19)
C33 0.08(2) 0.06(2) 0.05(2) 0.00(2) -0.01(2) -0.01(2)
C34 0.08(2) 0.08(2) 0.049(19) -0.003(18) 0.00(2) 0.00(2)
C35 0.072(18) 0.068(18) 0.055(19) -0.004(18) 0.001(18) 0.000(17)

loop_
_atom_type_symbol
_atom_type_description
_atom_type_scat_dispersion_real
_atom_type_scat_dispersion_imag
_atom_type_scat_source
C C 0.0033 0.0016 'International Tables Vol C Tables 4.2.6.8 and 6.1.1.4'
H H 0.0000 0.0000 'International Tables Vol C Tables 4.2.6.8 and 6.1.1.4'
N N 0.0061 0.0033 'International Tables Vol C Tables 4.2.6.8 and 6.1.1.4'
O O 0.0106 0.0060 'International Tables Vol C Tables 4.2.6.8 and 6.1.1.4'
Cl Cl 0.1484 0.1585 'International Tables Vol C Tables 4.2.6.8 and 6.1.1.4'
Pt Pt -1.7033 8.3905 'International Tables Vol C Tables 4.2.6.8 and 6.1.1.4'

loop_
_geom_angle_atom_site_label_1
_geom_angle_atom_site_label_2
_geom_angle_atom_site_label_3
_geom_angle
N1 Pt1 N2 79.6(4)
N1 Pt1 Cl1 175.5(3)
N2 Pt1 Cl1 96.0(3)
N1 Pt1 Cl2 96.9(3)
N2 Pt1 Cl2 172.8(3)
Cl1 Pt1 Cl2 87.38(11)
C1 N1 C3 119.3(10)
C1 N1 Pt1 113.0(8)
C3 N1 Pt1 127.5(8)
C2 N2 C9 118.9(9)
C2 N2 Pt1 112.6(7)
C9 N2 Pt1 128.2(7)
C6 O1 H1 109.5
C12 O2 H2 109.5
N1 C1 C2 116.5(11)
N1 C1 H1A 121.8
C2 C1 H1A 121.8
N2 C2 C1 116.9(11)
N2 C2 H2A 121.6
C1 C2 H2A 121.6
C8 C3 C4 120.0(11)
C8 C3 N1 122.3(11)
C4 C3 N1 117.8(11)
C5 C4 C3 118.4(11)
C5 C4 H4 120.8
C3 C4 H4 120.8
C4 C5 C6 121.2(12)
C4 C5 H5 119.4
C6 C5 H5 119.4
O1 C6 C7 117.7(11)
O1 C6 C5 123.2(12)
C7 C6 C5 119.1(12)
C8 C7 C6 120.7(12)
C8 C7 H7 119.7
C6 C7 H7 119.7
C7 C8 C3 120.4(12)
C7 C8 H8 119.8
C3 C8 H8 119.8
C10 C9 C14 119.9(11)
C10 C9 N2 119.9(10)
C14 C9 N2 120.2(10)
C9 C10 C11 120.3(12)
C9 C10 H10 119.8
C11 C10 H10 119.8
C12 C11 C10 118.7(12)
C12 C11 H11 120.7
C10 C11 H11 120.7
O2 C12 C13 122.0(11)
O2 C12 C11 116.9(12)
C13 C12 C11 121.1(12)
C12 C13 C14 119.9(12)
C12 C13 H13 120.0
C14 C13 H13 120.0
C13 C14 C9 120.0(12)
C13 C14 H14 120.0
C9 C14 H14 120.0
C22 O21 C25 106.3(18)
C23 C22 O21 113(2)
C23 C22 H22A 109.1
O21 C22 H22A 109.1
C23 C22 H22B 109.1
O21 C22 H22B 109.1
H22A C22 H22B 107.8
C22 C23 C24 105(3)
C22 C23 H23A 110.8
C24 C23 H23A 110.8
C22 C23 H23B 110.8
C24 C23 H23B 110.8
H23A C23 H23B 108.9
C23 C24 C25 107(2)
C23 C24 H24A 110.3
C25 C24 H24A 110.3
C23 C24 H24B 110.3
C25 C24 H24B 110.3
H24A C24 H24B 108.5
O21 C25 C24 106.0(19)
O21 C25 H25A 110.5
C24 C25 H25A 110.5
O21 C25 H25B 110.5
C24 C25 H25B 110.5
H25A C25 H25B 108.7
C35 O31 C32 105(2)
C33 C32 O31 111(3)
C33 C32 H32A 109.4
O31 C32 H32A 109.4
C33 C32 H32B 109.4
O31 C32 H32B 109.4
H32A C32 H32B 108.0
C32 C33 C34 104(3)
C32 C33 H33A 111.0
C34 C33 H33A 111.0
C32 C33 H33B 111.0
C34 C33 H33B 111.0
H33A C33 H33B 109.0
C33 C34 C35 106(3)
C33 C34 H34A 110.6
C35 C34 H34A 110.6
C33 C34 H34B 110.6
C35 C34 H34B 110.6
H34A C34 H34B 108.7
O31 C35 C34 106(2)
O31 C35 H35A 110.4
C34 C35 H35A 110.4
O31 C35 H35B 110.4
C34 C35 H35B 110.4
H35A C35 H35B 108.6

loop_
_geom_bond_atom_site_label_1
_geom_bond_atom_site_label_2
_geom_bond_distance
Pt1 N1 2.025(9)
Pt1 N2 2.028(8)
Pt1 Cl1 2.287(3)
Pt1 Cl2 2.288(3)
N1 C1 1.290(15)
N1 C3 1.442(15)
N2 C2 1.295(15)
N2 C9 1.420(14)
O1 C6 1.361(15)
O1 H1 0.8400
O2 C12 1.367(15)
O2 H2 0.8400
C1 C2 1.433(17)
C1 H1A 0.9500
C2 H2A 0.9500
C3 C8 1.371(17)
C3 C4 1.395(17)
C4 C5 1.372(17)
C4 H4 0.9500
C5 C6 1.377(18)
C5 H5 0.9500
C6 C7 1.368(17)
C7 C8 1.359(17)
C7 H7 0.9500
C8 H8 0.9500
C9 C10 1.374(17)
C9 C14 1.394(16)
C10 C11 1.395(17)
C10 H10 0.9500
C11 C12 1.388(17)
C11 H11 0.9500
C12 C13 1.373(18)
C13 C14 1.374(17)
C13 H13 0.9500
C14 H14 0.9500
O21 C22 1.41(3)
O21 C25 1.42(3)
C22 C23 1.38(3)
C22 H22A 0.9900
C22 H22B 0.9900
C23 C24 1.44(4)
C23 H23A 0.9900
C23 H23B 0.9900
C24 C25 1.50(3)
C24 H24A 0.9900
C24 H24B 0.9900
C25 H25A 0.9900
C25 H25B 0.9900
O31 C35 1.41(3)
O31 C32 1.41(3)
C32 C33 1.38(4)
C32 H32A 0.9900
C32 H32B 0.9900
C33 C34 1.45(4)
C33 H33A 0.9900
C33 H33B 0.9900
C34 C35 1.51(4)
C34 H34A 0.9900
C34 H34B 0.9900
C35 H35A 0.9900
C35 H35B 0.9900

loop_
_geom_hbond_atom_site_label_D
_geom_hbond_atom_site_label_H
_geom_hbond_atom_site_label_A
_geom_hbond_distance_DH
_geom_hbond_distance_HA
_geom_hbond_distance_DA
_geom_hbond_angle_DHA
_geom_hbond_site_symmetry_A
O1 H1 O2 0.84 1.90 2.741(13) 178.0 2_665
O2 H2 O21 0.84 1.86 2.66(2) 159.2 .
O2 H2 O31 0.84 1.86 2.61(4) 147.3 .
C2 H2A Cl1 0.95 2.85 3.739(12) 155.4 8_755
C8 H8 Cl1 0.95 2.68 3.571(12) 157.3 5_666
C10 H10 Cl1 0.95 2.86 3.555(13) 131.3 5_766
C23 H23A Cl2 0.99 2.83 3.65(4) 140.8 2_664
C24 H24A Cl1 0.99 2.82 3.57(3) 133.5 3_745
C32 H32B O1 0.99 2.64 3.40(7) 133.6 5_666
C34 H34A Cl2 0.99 2.61 3.46(11) 143.8 2_664
